data_7228426
loop_
_publ_author_name
'Martinez-Casado, Francisco Javier Javier'
'Ramos Riesco, Miguel'
'Cheda, Jose A.'
'Redondo Y\'elamos, Mar\'ia Isabel'
'Garrido, Leoncio'
'Fernandez-Martinez, Alejandro'
'Garc\'ia-Barriocanal, Javier'
'da Silva, Ivan'
'Duran-Olivencia, Miguel A.'
'Poulain, Agnieszka'

_publ_section_title
;
 Lead(II) Soaps: Crystal Structures, Polymorphism, Solid and Liquid
 Mesophases
;
_journal_name_full 'Phys. Chem. Chem. Phys.'
_journal_paper_doi 10.1039/C7CP02351K
_journal_year 2017
_chemical_formula_sum 'C18 H34 O4 Pb'
_chemical_formula_weight 521.65
_chemical_name_common 'Lead(II) nonanoate, polymorph B'
_chemical_name_systematic ' 'Lead(II) nonanoate, polymorph B''
_space_group_IT_number 13
_symmetry_cell_setting monoclinic
_symmetry_space_group_name_Hall '-P 2yc'
_symmetry_space_group_name_H-M 'P 1 2/c 1'
_audit_update_record
;
2016-04-12 deposited with the CCDC.
2017-06-07 downloaded from the CCDC.
;
_cell_angle_alpha 90.00000
_cell_angle_beta 90.5625(15)
_cell_angle_gamma 90.00000
_cell_formula_units_Z 4
_cell_length_a 54.9422(3)
_cell_length_b 4.98011(10)
_cell_length_c 7.25685(16)
_cell_measurement_reflns_used 3602
_cell_measurement_temperature 298
_cell_measurement_theta_max 90.0
_cell_measurement_theta_min 2.0
_cell_volume 1985.51(6)
_computing_structure_refinement FULLPROF
_diffrn_ambient_temperature 298
_diffrn_detector_type X'Celerator
_diffrn_measurement_device_type 'PANalytical X Pert Pro Alpha-1'
_diffrn_measurement_method '2\q scan'
_diffrn_radiation_monochromator Ge(111)
_diffrn_radiation_type 'Cu K\a'
_diffrn_radiation_wavelength 1.54056
_diffrn_source 'rotating-anode X-ray tube'
_diffrn_source_target Cu
_exptl_absorpt_coefficient_mu 15.87
_exptl_absorpt_correction_type cylinder
_exptl_absorpt_process_details muR=1.00
_exptl_crystal_colour colorless
_exptl_crystal_density_diffrn 1.745
_pd_block_diffractogram_id PbC9_1
_pd_instr_location ' ?'
_pd_meas_2theta_range_inc 0.008356
_pd_meas_2theta_range_max 90.00122
_pd_meas_2theta_range_min 2.00418
_pd_meas_number_of_points 0
_pd_meas_scan_method step
_pd_proc_2theta_range_inc 0.008356
_pd_proc_2theta_range_max 89.9471
_pd_proc_2theta_range_min 1.9501
_pd_proc_ls_background_function 'Interpolation of points'
_pd_proc_ls_pref_orient_corr ' ?'
_pd_proc_ls_profile_function Pseudo-Voigt
_pd_proc_ls_prof_R_factor 8.2668
_pd_proc_ls_prof_wR_expected 2.6822
_pd_proc_ls_prof_wR_factor 11.6274
_pd_proc_wavelength 1.540590
_pd_spec_mounting 'borosilicate capillary'
_pd_spec_mount_mode transmission
_pd_spec_shape cylinder
_refine_ls_goodness_of_fit_all 4.33
_refine_ls_number_parameters 115
_refine_ls_number_reflns 3602
_refine_ls_number_restraints 0
_refine_ls_R_I_factor 4.3390
_cod_data_source_file c7cp02351k2.cif
_cod_data_source_block PbC9_polymorphB
_cod_depositor_comments
;
The following automatic conversions were performed:

'_symmetry_cell_setting' value 'Monoclinic' changed to 'monoclinic'
according to
/home/data/users/saulius/crontab/automatic-downloads/rss-feeds/RSC/lib/dictionaries/cif_core.dic
dictionary named 'cif_core.dic' version 2.4.2 from 2011-04-26.

Automatic conversion script
Id: cif_fix_values 4973 2017-02-22 13:04:09Z antanas 
;
_cod_original_sg_symbol_H-M 'P 2/c'
_cod_database_code 7228426
_pd_proc_ls_prof_cr_factor 10.7420
_pd_proc_ls_prof_cwr_factor 14.0325
_pd_proc_ls_prof_cwr_expected 3.2370
_pd_proc_ls_prof_chi2 18.7921
_pd_proc_ls_prof_echi2 18.7317

loop_
_symmetry_equiv_pos_as_xyz
x,y,z
-x,y,-z+1/2
-x,-y,-z
x,-y,z+1/2

loop_
_atom_site_label
_atom_site_fract_x
_atom_site_fract_y
_atom_site_fract_z
_atom_site_U_iso_or_equiv
_atom_site_occupancy
_atom_site_adp_type
_atom_site_type_symbol
Pb1 0.24763 0.27160 0.96741 0.125(2) 1.00000 Uiso Pb
O1 0.23156 0.11900 0.63270 0.160(8) 1.00000 Uiso O
O2 0.21120 0.48700 0.69620 0.160(8) 1.00000 Uiso O
O3 0.28569 0.04400 0.91600 0.160(8) 1.00000 Uiso O
O4 0.26839 -0.31700 0.79060 0.160(8) 1.00000 Uiso O
C1 0.21200 0.25600 0.62520 0.160(8) 1.00000 Uiso C
C2 0.19000 0.14200 0.52830 0.160(8) 1.00000 Uiso C
H2A 0.18820 -0.04930 0.56520 0.160(8) 1.00000 Uiso H
H2B 0.19280 0.14690 0.39180 0.160(8) 1.00000 Uiso H
C3 0.16640 0.29200 0.57210 0.160(8) 1.00000 Uiso C
H3A 0.16820 0.48410 0.53620 0.160(8) 1.00000 Uiso H
H3B 0.16350 0.28570 0.70840 0.160(8) 1.00000 Uiso H
C4 0.14400 0.17300 0.46940 0.160(8) 1.00000 Uiso C
H4A 0.14630 0.19550 0.33320 0.160(8) 1.00000 Uiso H
H4B 0.14310 -0.02220 0.49600 0.160(8) 1.00000 Uiso H
C5 0.12010 0.30600 0.52600 0.160(8) 1.00000 Uiso C
H5A 0.11810 0.28830 0.66290 0.160(8) 1.00000 Uiso H
H5B 0.12090 0.50130 0.49690 0.160(8) 1.00000 Uiso H
C6 0.09780 0.18700 0.43000 0.160(8) 1.00000 Uiso C
H6A 0.09920 0.21680 0.29330 0.160(8) 1.00000 Uiso H
H6B 0.09760 -0.00990 0.45140 0.160(8) 1.00000 Uiso H
C7 0.07400 0.30600 0.49600 0.160(8) 1.00000 Uiso C
H7A 0.07420 0.50280 0.47250 0.160(8) 1.00000 Uiso H
H7B 0.07280 0.27860 0.63230 0.160(8) 1.00000 Uiso H
C8 0.05140 0.18500 0.40100 0.160(8) 1.00000 Uiso C
H8A 0.05220 0.22050 0.26550 0.160(8) 1.00000 Uiso H
H8B 0.05150 -0.01240 0.41970 0.160(8) 1.00000 Uiso H
C9 0.02770 0.29700 0.47500 0.160(8) 1.00000 Uiso C
H9A 0.02690 0.26810 0.61030 0.160(8) 1.00000 Uiso H
H9B 0.01400 0.20490 0.41430 0.160(8) 1.00000 Uiso H
H9C 0.02680 0.49070 0.44860 0.160(8) 1.00000 Uiso H
C10 0.28680 -0.18200 0.83950 0.160(8) 1.00000 Uiso C
C11 0.31100 -0.31200 0.80170 0.160(8) 1.00000 Uiso C
H11A 0.31390 -0.30740 0.66550 0.160(8) 1.00000 Uiso H
H11B 0.31000 -0.50350 0.83950 0.160(8) 1.00000 Uiso H
C12 0.33290 -0.18400 0.90010 0.160(8) 1.00000 Uiso C
H12A 0.33130 -0.20820 1.03670 0.160(8) 1.00000 Uiso H
H12B 0.33310 0.01170 0.87380 0.160(8) 1.00000 Uiso H
C13 0.35710 -0.31000 0.83590 0.160(8) 1.00000 Uiso C
H13A 0.35680 -0.50620 0.86210 0.160(8) 1.00000 Uiso H
H13B 0.35860 -0.28700 0.69920 0.160(8) 1.00000 Uiso H
C14 0.37950 -0.18800 0.93060 0.160(8) 1.00000 Uiso C
H14A 0.37850 -0.21780 1.06700 0.160(8) 1.00000 Uiso H
H14B 0.37970 0.00910 0.90840 0.160(8) 1.00000 Uiso H
C15 0.40320 -0.31000 0.85800 0.160(8) 1.00000 Uiso C
H15A 0.40290 -0.50710 0.88120 0.160(8) 1.00000 Uiso H
H15B 0.40400 -0.28250 0.72140 0.160(8) 1.00000 Uiso H
C16 0.42600 -0.19300 0.94700 0.160(8) 1.00000 Uiso C
H16A 0.42540 -0.22180 1.08370 0.160(8) 1.00000 Uiso H
H16B 0.42630 0.00440 0.92470 0.160(8) 1.00000 Uiso H
C17 0.44950 -0.31600 0.87200 0.160(8) 1.00000 Uiso C
H17A 0.45010 -0.28560 0.73530 0.160(8) 1.00000 Uiso H
H17B 0.44910 -0.51320 0.89300 0.160(8) 1.00000 Uiso H
C18 0.47280 -0.20300 0.96000 0.160(8) 1.00000 Uiso C
H18A 0.47340 -0.00720 0.94060 0.160(8) 1.00000 Uiso H
H18B 0.48700 -0.28700 0.90260 0.160(8) 1.00000 Uiso H
H18C 0.47280 -0.24080 1.09460 0.160(8) 1.00000 Uiso H

loop_
_atom_type_symbol
_atom_type_scat_Cromer_Mann_a1
_atom_type_scat_Cromer_Mann_b1
_atom_type_scat_Cromer_Mann_a2
_atom_type_scat_Cromer_Mann_b2
_atom_type_scat_Cromer_Mann_a3
_atom_type_scat_Cromer_Mann_b3
_atom_type_scat_Cromer_Mann_a4
_atom_type_scat_Cromer_Mann_b4
_atom_type_scat_Cromer_Mann_c
_atom_type_scat_dispersion_real
_atom_type_scat_dispersion_imag
_atom_type_scat_source
pb 31.06170 0.69020 13.06370 2.35760 18.44200 8.61800 5.96960 47.25790 13.41180 -4.81800 8.50500 International_Tables_for_Crystallography_Vol.C(1991)_Tables_6.1.1.4_and_6.1.1.5
o 3.04850 13.27710 2.28680 5.70110 1.54630 0.32390 0.86700 32.90890 0.25080 0.04700 0.03200 International_Tables_for_Crystallography_Vol.C(1991)_Tables_6.1.1.4_and_6.1.1.5
c 2.31000 20.84390 1.02000 10.20750 1.58860 0.56870 0.86500 51.65120 0.21560 0.01700 0.00900 International_Tables_for_Crystallography_Vol.C(1991)_Tables_6.1.1.4_and_6.1.1.5
h 0.49300 10.51090 0.32291 26.12570 0.14019 3.14236 0.04081 57.79970 0.00304 0.00000 0.00000 International_Tables_for_Crystallography_Vol.C(1991)_Tables_6.1.1.4_and_6.1.1.5

loop_
_geom_angle_atom_site_label_1
_geom_angle_atom_site_label_2
_geom_angle_atom_site_label_3
_geom_angle
_geom_angle_site_symmetry_1
_geom_angle_site_symmetry_3
O1 Pb1 O1 95.80091 1_555 4_555
O1 Pb1 O3 90.28381 1_555 1_555
O1 Pb1 O4 85.46748 1_555 1_565
O1 Pb1 O4 167.11598 1_555 4_555
O1 Pb1 O3 91.13081 4_555 1_555
O1 Pb1 O4 175.86131 4_555 1_565
O1 Pb1 O4 77.60960 4_555 4_555
O3 Pb1 O4 84.91745 1_555 1_565
O3 Pb1 O4 78.90414 1_555 4_555
O4 Pb1 O4 100.36780 1_565 4_555
Pb1 O1 Pb1 123.33872 1_555 4_554
Pb1 O1 O2 74.81075 1_555 1_555
Pb1 O1 C1 99.02145 1_555 1_555
Pb1 O1 C2 125.09109 1_555 1_555
Pb1 O1 O2 161.71246 4_554 1_555
Pb1 O1 C1 135.32877 4_554 1_555
Pb1 O1 C2 103.24624 4_554 1_555
O2 O1 C2 62.75122 1_555 1_555
O1 O2 C2 62.76719 1_555 1_555
O1 O2 C3 95.24275 1_555 1_555
C1 O2 C3 65.44904 1_555 1_555
Pb1 O3 O4 94.33057 1_555 1_555
Pb1 O3 C10 122.36863 1_555 1_555
Pb1 O3 C11 154.82750 1_555 1_555
Pb1 O3 C12 171.88768 1_555 1_555
O4 O3 C11 60.61898 1_555 1_555
O4 O3 C12 92.69972 1_555 1_555
C10 O3 C12 64.84375 1_555 1_555
Pb1 O4 Pb1 108.21679 1_545 4_554
Pb1 O4 O3 127.20118 1_545 1_555
Pb1 O4 C10 128.05862 1_545 1_555
Pb1 O4 C11 114.95695 1_545 1_555
Pb1 O4 O3 118.63946 4_554 1_555
Pb1 O4 C10 123.28195 4_554 1_555
Pb1 O4 C11 117.27735 4_554 1_555
O3 O4 C11 63.52957 1_555 1_555
O1 C1 O2 120.25396 1_555 1_555
O1 C1 C2 119.45679 1_555 1_555
O1 C1 C3 151.13570 1_555 1_555
O2 C1 C2 120.28153 1_555 1_555
O2 C1 C3 87.66633 1_555 1_555
O1 C2 O2 54.48159 1_555 1_555
O1 C2 C3 139.60980 1_555 1_555
O1 C2 C4 171.18735 1_555 1_555
O2 C2 C3 87.31554 1_555 1_555
O2 C2 C4 120.93166 1_555 1_555
C1 C2 C3 113.38150 1_555 1_555
C1 C2 C4 147.33154 1_555 1_555
O2 C3 C2 59.37283 1_555 1_555
O2 C3 C4 169.38397 1_555 1_555
O2 C3 C5 154.78786 1_555 1_555
C1 C3 C4 145.48701 1_555 1_555
C1 C3 C5 177.20950 1_555 1_555
C2 C3 C4 112.53659 1_555 1_555
C2 C3 C5 145.76895 1_555 1_555
C2 C4 C5 145.92673 1_555 1_555
C2 C4 C6 176.30444 1_555 1_555
C3 C4 C5 112.62611 1_555 1_555
C3 C4 C6 145.82198 1_555 1_555
C3 C5 C6 147.31956 1_555 1_555
C3 C5 C7 176.98195 1_555 1_555
C4 C5 C6 113.40400 1_555 1_555
C4 C5 C7 146.55974 1_555 1_555
C4 C6 C7 146.54810 1_555 1_555
C4 C6 C8 177.52502 1_555 1_555
C5 C6 C7 113.28973 1_555 1_555
C5 C6 C8 146.73923 1_555 1_555
C5 C7 C8 147.01025 1_555 1_555
C5 C7 C9 178.20398 1_555 1_555
C6 C7 C8 113.58347 1_555 1_555
C6 C7 C9 146.86276 1_555 1_555
C6 C8 C9 145.79012 1_555 1_555
C7 C8 C9 112.88134 1_555 1_555
O3 C10 O4 123.97659 1_555 1_555
O3 C10 C11 120.80212 1_555 1_555
O3 C10 C12 88.84678 1_555 1_555
O4 C10 C11 115.21835 1_555 1_555
O4 C10 C12 146.37448 1_555 1_555
O3 C11 O4 55.85144 1_555 1_555
O3 C11 C12 89.23524 1_555 1_555
O3 C11 C13 122.82621 1_555 1_555
O4 C11 C12 143.20210 1_555 1_555
O4 C11 C13 176.34955 1_555 1_555
C10 C11 C12 115.26843 1_555 1_555
C10 C11 C13 149.39612 1_555 1_555
O3 C12 C11 58.05502 1_555 1_555
O3 C12 C13 164.72064 1_555 1_555
O3 C12 C14 155.71918 1_555 1_555
C10 C12 C13 143.13449 1_555 1_555
C10 C12 C14 175.07399 1_555 1_555
C11 C12 C13 111.37350 1_555 1_555
C11 C12 C14 144.56946 1_555 1_555
C11 C13 C14 147.33098 1_555 1_555
C11 C13 C15 178.01181 1_555 1_555
C12 C13 C14 113.19787 1_555 1_555
C12 C13 C15 147.36090 1_555 1_555
C12 C14 C15 145.28993 1_555 1_555
C12 C14 C16 177.72084 1_555 1_555
C13 C14 C15 111.72376 1_555 1_555
C13 C14 C16 144.72212 1_555 1_555
C13 C15 C16 147.70041 1_555 1_555
C13 C15 C17 178.50354 1_555 1_555
C14 C15 C16 113.63183 1_555 1_555
C14 C15 C17 147.34789 1_555 1_555
C14 C16 C17 146.27754 1_555 1_555
C14 C16 C18 179.21019 1_555 1_555
C15 C16 C17 112.91070 1_555 1_555
C15 C16 C18 145.84212 1_555 1_555
C15 C17 C18 147.46716 1_555 1_555
C16 C17 C18 114.09573 1_555 1_555

loop_
_geom_bond_atom_site_label_1
_geom_bond_atom_site_label_2
_geom_bond_distance
_geom_bond_site_symmetry_2
Pb1 O1 2.68602 1_555
Pb1 O1 2.45419 4_555
Pb1 O3 2.41080 1_555
Pb1 O4 2.67837 1_565
Pb1 O4 2.60771 4_555
O1 Pb1 2.68602 1_555
O1 Pb1 2.45419 4_554
O1 O2 2.19830 1_555
O1 C1 1.27367 1_555
O1 C2 2.40147 1_555
O2 O1 2.19830 1_555
O2 C1 1.26146 1_555
O2 C2 2.40112 1_555
O2 C3 2.78732 1_555
O3 Pb1 2.41080 1_555
O3 O4 2.22413 1_555
O3 C10 1.25672 1_555
O3 C11 2.40575 1_555
O3 C12 2.83485 1_555
O4 Pb1 2.67837 1_545
O4 Pb1 2.60771 4_554
O4 O3 2.22413 1_555
O4 C10 1.26254 1_555
O4 C11 2.34182 1_555
C1 O1 1.27367 1_555
C1 O2 1.26146 1_555
C1 C2 1.50371 1_555
C1 C3 2.53743 1_555
C2 O1 2.40147 1_555
C2 O2 2.40112 1_555
C2 C1 1.50371 1_555
C2 C3 1.53246 1_555
C2 C4 2.56374 1_555
C3 O2 2.78732 1_555
C3 C1 2.53743 1_555
C3 C2 1.53246 1_555
C3 C4 1.55025 1_555
C3 C5 2.56342 1_555
C4 C2 2.56374 1_555
C4 C3 1.55025 1_555
C4 C5 1.53045 1_555
C4 C6 2.55255 1_555
C5 C3 2.56342 1_555
C5 C4 1.53045 1_555
C5 C6 1.52346 1_555
C5 C7 2.54005 1_555
C6 C4 2.55255 1_555
C6 C5 1.52346 1_555
C6 C7 1.51749 1_555
C6 C8 2.55595 1_555
C7 C5 2.54005 1_555
C7 C6 1.51749 1_555
C7 C8 1.53733 1_555
C7 C9 2.54729 1_555
C8 C6 2.55595 1_555
C8 C7 1.53733 1_555
C8 C9 1.51946 1_555
C9 C7 2.54729 1_555
C9 C8 1.51946 1_555
C10 O3 1.25672 1_555
C10 O4 1.26254 1_555
C10 C11 1.50645 1_555
C10 C12 2.56649 1_555
C11 O3 2.40575 1_555
C11 O4 2.34182 1_555
C11 C10 1.50645 1_555
C11 C12 1.53204 1_555
C11 C13 2.54256 1_555
C12 O3 2.83485 1_555
C12 C10 2.56649 1_555
C12 C11 1.53204 1_555
C12 C13 1.54622 1_555
C12 C14 2.56777 1_555
C13 C11 2.54256 1_555
C13 C12 1.54622 1_555
C13 C14 1.52953 1_555
C13 C15 2.53634 1_555
C14 C12 2.56777 1_555
C14 C13 1.52953 1_555
C14 C15 1.53484 1_555
C14 C16 2.55654 1_555
C15 C13 2.53634 1_555
C15 C14 1.53484 1_555
C15 C16 1.51986 1_555
C15 C17 2.54503 1_555
C16 C14 2.55654 1_555
C16 C15 1.51986 1_555
C16 C17 1.53372 1_555
C16 C18 2.57258 1_555
C17 C15 2.54503 1_555
C17 C16 1.53372 1_555
C17 C18 1.53207 1_555
C18 C16 2.57258 1_555
C18 C17 1.53207 1_555
